data_7111962
loop_
_publ_author_name
'Andrey Seliverstov'
'Carsten Streb'

_publ_section_title
;
 Chirality meets visible-light photocatalysis in a molecular cerium
 vanadium oxide cluster
;
_journal_name_full Chem.Commun.
_journal_page_first 1827
_journal_paper_doi 10.1039/c3cc48834a
_journal_volume 50
_journal_year 2014
_chemical_formula_sum 'C48 H120 Ce2 Cl N2 O41 S8 V12'
_chemical_formula_weight 2564.90
_chemical_name_systematic
;
 ?
;
_space_group_crystal_system monoclinic
_space_group_IT_number 15
_space_group_name_Hall '-C 2yc'
_space_group_name_H-M_alt 'C 1 2/c 1'
_symmetry_space_group_name_Hall '-C 2yc'
_symmetry_space_group_name_H-M 'C 1 2/c 1'
_atom_sites_solution_hydrogens geom
_audit_creation_method SHELXL-2013
_cell_angle_alpha 90
_cell_angle_beta 95.24(3)
_cell_angle_gamma 90
_cell_formula_units_Z 4
_cell_length_a 18.593(4)
_cell_length_b 23.844(5)
_cell_length_c 20.988(4)
_cell_measurement_temperature 150(2)
_cell_volume 9266(3)
_computing_structure_refinement 'SHELXL-2013 (Sheldrick, 2013)'
_diffrn_ambient_temperature 150(2)
_diffrn_measured_fraction_theta_full 0.999
_diffrn_measured_fraction_theta_max 0.999
_diffrn_radiation_type MoK\a
_diffrn_radiation_wavelength 0.71073
_diffrn_reflns_av_R_equivalents 0.0373
_diffrn_reflns_av_unetI/netI 0.0221
_diffrn_reflns_Laue_measured_fraction_full 0.999
_diffrn_reflns_Laue_measured_fraction_max 0.999
_diffrn_reflns_limit_h_max 23
_diffrn_reflns_limit_h_min -23
_diffrn_reflns_limit_k_max 29
_diffrn_reflns_limit_k_min -29
_diffrn_reflns_limit_l_max 26
_diffrn_reflns_limit_l_min -25
_diffrn_reflns_number 74694
_diffrn_reflns_point_group_measured_fraction_full 0.999
_diffrn_reflns_point_group_measured_fraction_max 0.999
_diffrn_reflns_theta_full 25.242
_diffrn_reflns_theta_max 26.501
_diffrn_reflns_theta_min 2.786
_exptl_absorpt_coefficient_mu 2.397
_exptl_absorpt_correction_T_max 0.851
_exptl_absorpt_correction_T_min 0.621
_exptl_absorpt_correction_type multi-scan
_exptl_absorpt_process_details SADABS
_exptl_crystal_colour green
_exptl_crystal_density_diffrn 1.839
_exptl_crystal_description block
_exptl_crystal_F_000 5148
_exptl_crystal_size_max 0.250
_exptl_crystal_size_mid 0.180
_exptl_crystal_size_min 0.090
_refine_diff_density_max 1.324
_refine_diff_density_min -1.584
_refine_diff_density_rms 0.103
_refine_ls_extinction_method none
_refine_ls_goodness_of_fit_ref 1.068
_refine_ls_hydrogen_treatment constr
_refine_ls_matrix_type full
_refine_ls_number_parameters 534
_refine_ls_number_reflns 9600
_refine_ls_number_restraints 354
_refine_ls_restrained_S_all 1.068
_refine_ls_R_factor_all 0.0368
_refine_ls_R_factor_gt 0.0267
_refine_ls_shift/su_max 0.002
_refine_ls_shift/su_mean 0.000
_refine_ls_structure_factor_coef Fsqd
_refine_ls_weighting_details
;
 w=1/[\s^2^(Fo^2^)+(0.0370P)^2^+35.8089P]
 where P=(Fo^2^+2Fc^2^)/3
;
_refine_ls_weighting_scheme calc
_refine_ls_wR_factor_gt 0.0715
_refine_ls_wR_factor_ref 0.0758
_reflns_Friedel_coverage 0.000
_reflns_number_gt 8156
_reflns_number_total 9600
_reflns_threshold_expression 'I > 2\s(I)'
_cod_data_source_file c3cc48834a.txt
_cod_data_source_block shelx
_cod_database_code 7111962
_shelx_space_group_comment
;
The symmetry employed for this shelxl refinement is uniquely defined
by the following loop, which should always be used as a source of
symmetry information in preference to the above space-group names.
They are only intended as comments.
;
_shelx_estimated_absorpt_t_min 0.586
_shelx_estimated_absorpt_t_max 0.813

loop_
_space_group_symop_operation_xyz
'x, y, z'
'-x, y, -z+1/2'
'x+1/2, y+1/2, z'
'-x+1/2, y+1/2, -z+1/2'
'-x, -y, -z'
'x, -y, z-1/2'
'-x+1/2, -y+1/2, -z'
'x+1/2, -y+1/2, z-1/2'

loop_
_atom_site_label
_atom_site_type_symbol
_atom_site_fract_x
_atom_site_fract_y
_atom_site_fract_z
_atom_site_U_iso_or_equiv
_atom_site_adp_type
_atom_site_occupancy
_atom_site_site_symmetry_order
_atom_site_calc_flag
_atom_site_refinement_flags_posn
_atom_site_refinement_flags_adp
_atom_site_refinement_flags_occupancy
_atom_site_disorder_assembly
_atom_site_disorder_group
Ce1 Ce 0.46695(2) 0.17682(2) 0.09968(2) 0.01448(5) Uani 1 1 d . U . . .
V1 V 0.46182(3) 0.04992(2) 0.18215(2) 0.01136(10) Uani 1 1 d . U . . .
V2 V 0.52365(3) 0.31487(2) 0.17632(2) 0.01278(11) Uani 1 1 d . U . . .
V3 V 0.63810(3) 0.22718(2) 0.16633(2) 0.01314(11) Uani 1 1 d . U . . .
V4 V 0.31911(3) 0.14249(2) 0.19426(2) 0.01171(11) Uani 1 1 d . U . . .
V5 V 0.64599(2) 0.26454(2) 0.30527(2) 0.01061(10) Uani 1 1 d . U . . .
V6 V 0.61430(3) 0.08296(2) 0.16990(2) 0.01167(10) Uani 1 1 d . U . . .
Cl1 Cl 0.5000 0.17984(4) 0.2500 0.0151(2) Uani 1 2 d S TU P . .
S1 S 0.33975(4) 0.26114(3) 0.00392(4) 0.01957(17) Uani 1 1 d D U . . .
S2 S 0.53604(5) 0.21723(4) -0.04983(4) 0.02434(18) Uani 1 1 d D U . . .
S3 S 0.36690(5) 0.08513(4) -0.03044(4) 0.02202(17) Uani 1 1 d D U . . .
S4 S 0.91252(9) 0.15778(8) 0.21384(7) 0.0650(4) Uani 0.9 1 d D U P A 2
S5 S 0.8784(7) 0.2027(6) 0.1794(8) 0.119(5) Uani 0.1 1 d D U P A 1
O1 O 0.68282(10) 0.20693(8) 0.24893(9) 0.0127(4) Uani 1 1 d . U . . .
O2 O 0.44190(10) 0.04426(8) 0.27054(9) 0.0122(4) Uani 1 1 d . U . . .
O3 O 0.65448(11) 0.03855(9) 0.12775(10) 0.0178(5) Uani 1 1 d . U . . .
O4 O 0.24083(11) 0.13141(9) 0.15775(11) 0.0193(5) Uani 1 1 d . U . . .
O5 O 0.31890(10) 0.09757(8) 0.26366(10) 0.0136(4) Uani 1 1 d . U . . .
O6 O 0.38772(11) 0.09596(9) 0.16051(10) 0.0160(4) Uani 1 1 d . U . . .
O7 O 0.44115(12) -0.01038(9) 0.15143(10) 0.0188(5) Uani 1 1 d . U . . .
O8 O 0.53779(11) 0.36718(9) 0.13129(10) 0.0190(5) Uani 1 1 d . U . . .
O9 O 0.70096(12) 0.25108(9) 0.12656(10) 0.0211(5) Uani 1 1 d . U . . .
O10 O 0.64472(11) 0.20196(9) 0.35677(9) 0.0149(4) Uani 1 1 d . U . . .
O11 O 0.5000 0.34666(12) 0.2500 0.0140(6) Uani 1 2 d S TU P . .
O12 O 0.61422(11) 0.29206(8) 0.22203(9) 0.0130(4) Uani 1 1 d . U . . .
O13 O 0.41873(11) 0.25323(9) 0.02720(10) 0.0178(5) Uani 1 1 d D U . . .
O14 O 0.71502(11) 0.30172(9) 0.32997(10) 0.0187(5) Uani 1 1 d . U . . .
O15 O 0.51720(11) 0.08490(9) 0.12576(10) 0.0176(5) Uani 1 1 d . U . . .
O16 O 0.53818(12) 0.17587(10) 0.00563(10) 0.0218(5) Uani 1 1 d D U . . .
O17 O 0.62273(13) 0.15700(9) 0.14139(10) 0.0212(5) Uani 1 1 d . U . . .
O18 O 0.38101(12) 0.13422(9) 0.01483(10) 0.0212(5) Uani 1 1 d D U . . .
O19 O 0.54985(11) 0.25168(9) 0.12749(10) 0.0170(4) Uani 1 1 d . U . . .
O20 O 0.57188(12) 0.29495(10) 0.34037(10) 0.0218(5) Uani 1 1 d . U . . .
O21 O 0.9533(2) 0.18863(16) 0.17008(15) 0.0602(9) Uani 1 1 d D U . . .
N1 N 0.71256(14) 0.44795(11) 0.19960(13) 0.0210(6) Uani 1 1 d D U . . .
C1 C 0.70300(18) 0.40477(14) 0.14615(16) 0.0236(7) Uani 1 1 d D U . . .
H1A H 0.7203 0.3681 0.1635 0.028 Uiso 1 1 calc R U . . .
H1B H 0.6507 0.4009 0.1330 0.028 Uiso 1 1 calc R U . . .
C2 C 0.6171(2) 0.44562(17) 0.35671(18) 0.0328(8) Uani 1 1 d D U . . .
H2A H 0.6158 0.4043 0.3605 0.039 Uiso 1 1 calc R U . . .
H2B H 0.5694 0.4583 0.3372 0.039 Uiso 1 1 calc R U . . .
C3 C 0.66593(18) 0.42884(14) 0.25149(16) 0.0240(7) Uani 1 1 d D U . . .
H3A H 0.6146 0.4308 0.2342 0.029 Uiso 1 1 calc R U . . .
H3B H 0.6771 0.3890 0.2615 0.029 Uiso 1 1 calc R U . . .
C4 C 0.7415(2) 0.41732(15) 0.08691(17) 0.0286(8) Uani 1 1 d D U . . .
H4A H 0.7944 0.4178 0.0982 0.034 Uiso 1 1 calc R U . . .
H4B H 0.7268 0.4547 0.0698 0.034 Uiso 1 1 calc R U . . .
C5 C 0.9015(2) 0.41048(15) 0.28329(19) 0.0321(8) Uani 1 1 d D U . . .
H5A H 0.9310 0.4260 0.2505 0.039 Uiso 1 1 calc R U . . .
H5B H 0.8990 0.4392 0.3171 0.039 Uiso 1 1 calc R U . . .
C6 C 0.79165(17) 0.45273(14) 0.22581(17) 0.0235(7) Uani 1 1 d D U . . .
H6A H 0.8199 0.4661 0.1911 0.028 Uiso 1 1 calc R U . . .
H6B H 0.7956 0.4815 0.2600 0.028 Uiso 1 1 calc R U . . .
C7 C 0.7223(2) 0.37238(16) 0.03619(17) 0.0313(8) Uani 1 1 d D U . . .
H7A H 0.7314 0.3349 0.0555 0.038 Uiso 1 1 calc R U . . .
H7B H 0.6701 0.3749 0.0219 0.038 Uiso 1 1 calc R U . . .
C8 C 0.6313(3) 0.47126(19) 0.4232(2) 0.0442(10) Uani 1 1 d D U . . .
H8A H 0.6332 0.5122 0.4196 0.066 Uiso 1 1 calc R U . . .
H8B H 0.6776 0.4574 0.4435 0.066 Uiso 1 1 calc R U . . .
H8C H 0.5924 0.4606 0.4493 0.066 Uiso 1 1 calc R U . . .
C9 C 0.82553(18) 0.39862(14) 0.25273(18) 0.0275(8) Uani 1 1 d D U . . .
H9A H 0.8276 0.3707 0.2180 0.033 Uiso 1 1 calc R U . . .
H9B H 0.7957 0.3828 0.2851 0.033 Uiso 1 1 calc R U . . .
C10 C 0.61129(19) 0.51078(16) 0.1458(2) 0.0377(10) Uani 1 1 d D U . . .
H10A H 0.6004 0.4791 0.1160 0.045 Uiso 1 1 calc R U . . .
H10B H 0.5784 0.5081 0.1803 0.045 Uiso 1 1 calc R U . . .
C11 C 0.6750(2) 0.46213(16) 0.31329(17) 0.0316(8) Uani 1 1 d D U . . .
H11A H 0.6713 0.5027 0.3036 0.038 Uiso 1 1 calc R U . . .
H11B H 0.7234 0.4549 0.3354 0.038 Uiso 1 1 calc R U . . .
C12 C 0.7657(3) 0.37834(19) -0.0219(2) 0.0474(11) Uani 1 1 d D U . . .
H12A H 0.7561 0.3461 -0.0503 0.071 Uiso 1 1 calc R U . . .
H12B H 0.8173 0.3799 -0.0076 0.071 Uiso 1 1 calc R U . . .
H12C H 0.7514 0.4129 -0.0449 0.071 Uiso 1 1 calc R U . . .
C13 C 0.68932(17) 0.50618(14) 0.17496(17) 0.0244(7) Uani 1 1 d D U . . .
H13A H 0.6965 0.5331 0.2109 0.029 Uiso 1 1 calc R U . . .
H13B H 0.7216 0.5177 0.1423 0.029 Uiso 1 1 calc R U . . .
C14 C 0.9382(2) 0.35817(17) 0.3124(2) 0.0452(11) Uani 1 1 d D U . . .
H14A H 0.9405 0.3295 0.2791 0.068 Uiso 1 1 calc R U . . .
H14B H 0.9106 0.3438 0.3464 0.068 Uiso 1 1 calc R U . . .
H14C H 0.9873 0.3676 0.3302 0.068 Uiso 1 1 calc R U . . .
C15 C 0.5214(2) 0.5713(2) 0.0793(3) 0.0530(13) Uani 1 1 d D U . . .
H15A H 0.5097 0.5394 0.0508 0.079 Uiso 1 1 calc R U . . .
H15B H 0.5176 0.6062 0.0545 0.079 Uiso 1 1 calc R U . . .
H15C H 0.4876 0.5724 0.1124 0.079 Uiso 1 1 calc R U . . .
C16 C 0.5978(2) 0.56504(18) 0.1104(2) 0.0481(12) Uani 1 1 d D U . . .
H16A H 0.6318 0.5679 0.0769 0.058 Uiso 1 1 calc R U . . .
H16B H 0.6081 0.5965 0.1406 0.058 Uiso 1 1 calc R U . . .
C17 C 0.3215(2) 0.33368(14) 0.01620(19) 0.0314(8) Uani 1 1 d D U . . .
H17A H 0.3195 0.3408 0.0620 0.047 Uiso 1 1 calc R U . . .
H17B H 0.2751 0.3436 -0.0069 0.047 Uiso 1 1 calc R U . . .
H17C H 0.3599 0.3565 0.0002 0.047 Uiso 1 1 calc R U . . .
C18 C 0.3376(2) 0.26242(18) -0.08089(16) 0.0354(9) Uani 1 1 d D U . . .
H18A H 0.3736 0.2891 -0.0937 0.053 Uiso 1 1 calc R U . . .
H18B H 0.2895 0.2739 -0.0992 0.053 Uiso 1 1 calc R U . . .
H18C H 0.3484 0.2249 -0.0965 0.053 Uiso 1 1 calc R U . . .
C19 C 0.5773(2) 0.28009(17) -0.01743(18) 0.0369(9) Uani 1 1 d D U . . .
H19A H 0.5450 0.2983 0.0106 0.055 Uiso 1 1 calc R U . . .
H19B H 0.5865 0.3056 -0.0524 0.055 Uiso 1 1 calc R U . . .
H19C H 0.6231 0.2708 0.0073 0.055 Uiso 1 1 calc R U . . .
C20 C 0.3316(3) 0.03101(18) 0.01564(19) 0.0446(11) Uani 1 1 d D U . . .
H20A H 0.3663 0.0221 0.0522 0.067 Uiso 1 1 calc R U . . .
H20B H 0.3228 -0.0025 -0.0110 0.067 Uiso 1 1 calc R U . . .
H20C H 0.2861 0.0435 0.0311 0.067 Uiso 1 1 calc R U . . .
C21 C 0.6075(2) 0.1949(2) -0.0955(2) 0.0428(10) Uani 1 1 d D U . . .
H21A H 0.6538 0.1980 -0.0694 0.064 Uiso 1 1 calc R U . . .
H21B H 0.6084 0.2186 -0.1336 0.064 Uiso 1 1 calc R U . . .
H21C H 0.5995 0.1558 -0.1087 0.064 Uiso 1 1 calc R U . . .
C22 C 0.4529(2) 0.05471(18) -0.0394(2) 0.0435(11) Uani 1 1 d D U . . .
H22A H 0.4818 0.0807 -0.0627 0.065 Uiso 1 1 calc R U . . .
H22B H 0.4464 0.0195 -0.0633 0.065 Uiso 1 1 calc R U . . .
H22C H 0.4777 0.0471 0.0029 0.065 Uiso 1 1 calc R U . . .
C23 C 0.8751(3) 0.2103(2) 0.2607(3) 0.0649(16) Uani 1 1 d D U . . .
H23D H 0.9141 0.2322 0.2832 0.097 Uiso 0.9 1 calc R U P A 2
H23E H 0.8463 0.1925 0.2920 0.097 Uiso 0.9 1 calc R U P A 2
H23F H 0.8442 0.2351 0.2329 0.097 Uiso 0.9 1 calc R U P A 2
H23A H 0.8927 0.1759 0.2825 0.097 Uiso 0.1 1 calc R U P A 1
H23B H 0.8252 0.2173 0.2700 0.097 Uiso 0.1 1 calc R U P A 1
H23C H 0.9056 0.2419 0.2760 0.097 Uiso 0.1 1 calc R U P A 1
C24 C 0.8343(3) 0.1375(3) 0.1723(3) 0.092(2) Uani 1 1 d D U . . .
H24D H 0.8075 0.1706 0.1560 0.138 Uiso 0.9 1 calc R U P A 2
H24E H 0.8051 0.1163 0.2005 0.138 Uiso 0.9 1 calc R U P A 2
H24F H 0.8453 0.1137 0.1363 0.138 Uiso 0.9 1 calc R U P A 2
H24A H 0.8351 0.1235 0.1284 0.138 Uiso 0.1 1 calc R U P A 1
H24B H 0.7842 0.1418 0.1823 0.138 Uiso 0.1 1 calc R U P A 1
H24C H 0.8592 0.1107 0.2021 0.138 Uiso 0.1 1 calc R U P A 1

loop_
_atom_site_aniso_label
_atom_site_aniso_U_11
_atom_site_aniso_U_22
_atom_site_aniso_U_33
_atom_site_aniso_U_23
_atom_site_aniso_U_13
_atom_site_aniso_U_12
Ce1 0.01477(9) 0.01790(10) 0.01038(9) 0.00169(7) -0.00095(6) -0.00327(7)
V1 0.0120(2) 0.0111(2) 0.0107(2) -0.00114(19) -0.00018(18) 0.00034(18)
V2 0.0127(2) 0.0109(2) 0.0142(2) 0.00250(19) -0.00188(19) -0.00225(19)
V3 0.0185(3) 0.0095(2) 0.0115(2) 0.00105(19) 0.00160(19) -0.00086(19)
V4 0.0121(2) 0.0096(2) 0.0129(2) -0.00050(19) -0.00167(18) -0.00039(18)
V5 0.0101(2) 0.0093(2) 0.0120(2) -0.00064(18) -0.00163(18) 0.00002(18)
V6 0.0128(2) 0.0111(2) 0.0112(2) -0.00052(19) 0.00162(18) 0.00057(19)
Cl1 0.0171(5) 0.0147(5) 0.0130(5) 0.000 -0.0008(4) 0.000
S1 0.0183(4) 0.0165(4) 0.0231(4) 0.0021(3) -0.0026(3) 0.0012(3)
S2 0.0242(4) 0.0320(5) 0.0171(4) 0.0008(3) 0.0029(3) -0.0026(4)
S3 0.0285(4) 0.0198(4) 0.0165(4) -0.0019(3) -0.0046(3) -0.0045(3)
S4 0.0618(9) 0.0841(12) 0.0501(8) -0.0038(8) 0.0115(7) -0.0094(8)
S5 0.107(9) 0.126(12) 0.125(9) -0.024(12) 0.016(11) -0.012(10)
O1 0.0136(10) 0.0111(10) 0.0135(10) -0.0007(8) 0.0021(8) 0.0002(8)
O2 0.0131(10) 0.0115(10) 0.0120(10) -0.0001(8) 0.0004(8) -0.0018(8)
O3 0.0197(11) 0.0173(11) 0.0168(11) -0.0035(9) 0.0035(9) 0.0019(9)
O4 0.0159(10) 0.0173(11) 0.0232(12) 0.0008(9) -0.0060(9) -0.0009(9)
O5 0.0130(10) 0.0111(10) 0.0165(10) -0.0007(8) 0.0010(8) -0.0007(8)
O6 0.0172(10) 0.0171(11) 0.0132(10) -0.0030(8) -0.0014(8) 0.0055(8)
O7 0.0212(11) 0.0151(11) 0.0196(11) -0.0046(9) -0.0005(9) 0.0010(9)
O8 0.0171(11) 0.0157(11) 0.0238(12) 0.0074(9) -0.0001(9) -0.0022(9)
O9 0.0272(12) 0.0165(12) 0.0210(12) 0.0051(9) 0.0098(9) 0.0000(9)
O10 0.0198(11) 0.0126(10) 0.0125(10) 0.0001(8) 0.0031(8) 0.0013(8)
O11 0.0133(14) 0.0103(14) 0.0178(15) 0.000 -0.0024(11) 0.000
O12 0.0151(10) 0.0106(10) 0.0127(10) 0.0007(8) -0.0014(8) -0.0008(8)
O13 0.0173(11) 0.0197(11) 0.0158(11) 0.0015(9) -0.0020(8) -0.0017(9)
O14 0.0175(11) 0.0176(11) 0.0197(11) 0.0007(9) -0.0047(9) -0.0052(9)
O15 0.0164(10) 0.0236(12) 0.0126(10) 0.0045(9) 0.0011(8) 0.0039(9)
O16 0.0237(12) 0.0253(13) 0.0170(11) 0.0000(9) 0.0047(9) 0.0007(10)
O17 0.0385(13) 0.0123(11) 0.0124(11) 0.0003(8) 0.0001(9) -0.0021(10)
O18 0.0231(12) 0.0196(12) 0.0200(11) -0.0035(9) -0.0028(9) -0.0030(9)
O19 0.0227(11) 0.0148(11) 0.0124(10) 0.0005(8) -0.0043(8) -0.0036(9)
O20 0.0199(11) 0.0314(13) 0.0131(11) -0.0031(9) -0.0029(9) 0.0115(10)
O21 0.067(2) 0.077(3) 0.0392(18) 0.0061(17) 0.0198(16) -0.0128(19)
N1 0.0180(13) 0.0145(14) 0.0308(15) 0.0006(11) 0.0037(11) -0.0065(11)
C1 0.0224(17) 0.0181(17) 0.0308(18) -0.0029(14) 0.0050(14) -0.0082(13)
C2 0.031(2) 0.032(2) 0.037(2) 0.0054(17) 0.0094(16) 0.0017(16)
C3 0.0222(16) 0.0173(17) 0.0334(19) 0.0020(14) 0.0079(14) -0.0079(13)
C4 0.0290(19) 0.0233(18) 0.035(2) 0.0007(15) 0.0107(15) -0.0089(15)
C5 0.0321(19) 0.025(2) 0.038(2) 0.0110(16) -0.0030(16) -0.0035(15)
C6 0.0188(16) 0.0180(17) 0.0337(19) 0.0022(14) 0.0034(13) -0.0071(13)
C7 0.039(2) 0.0244(19) 0.0310(19) 0.0009(15) 0.0070(16) -0.0059(16)
C8 0.054(3) 0.042(3) 0.038(2) 0.0004(19) 0.014(2) 0.004(2)
C9 0.0257(17) 0.0196(17) 0.038(2) 0.0028(15) 0.0045(15) -0.0057(14)
C10 0.0233(19) 0.027(2) 0.062(3) 0.0084(19) -0.0011(18) -0.0050(15)
C11 0.035(2) 0.027(2) 0.034(2) -0.0003(16) 0.0075(16) -0.0096(16)
C12 0.073(3) 0.035(2) 0.037(2) -0.0011(19) 0.022(2) -0.009(2)
C13 0.0229(17) 0.0152(16) 0.0352(19) 0.0025(14) 0.0038(14) -0.0056(13)
C14 0.043(2) 0.031(2) 0.060(3) 0.021(2) -0.004(2) 0.0009(18)
C15 0.034(2) 0.047(3) 0.075(3) 0.004(2) -0.012(2) 0.000(2)
C16 0.036(2) 0.034(2) 0.070(3) 0.014(2) -0.017(2) -0.0095(19)
C17 0.040(2) 0.0193(18) 0.035(2) 0.0000(15) 0.0023(17) 0.0068(15)
C18 0.044(2) 0.040(2) 0.0189(17) -0.0052(16) -0.0138(16) 0.0101(18)
C19 0.048(2) 0.039(2) 0.0239(19) 0.0031(16) 0.0035(17) -0.0223(19)
C20 0.066(3) 0.034(2) 0.032(2) 0.0028(18) -0.005(2) -0.028(2)
C21 0.038(2) 0.060(3) 0.034(2) 0.006(2) 0.0187(18) 0.007(2)
C22 0.042(2) 0.036(2) 0.052(3) -0.018(2) -0.0036(19) 0.0111(18)
C23 0.063(3) 0.064(3) 0.073(4) -0.030(3) 0.035(3) -0.027(3)
C24 0.082(4) 0.095(5) 0.106(5) -0.055(4) 0.045(4) -0.028(4)

loop_
_atom_type_symbol
_atom_type_description
_atom_type_scat_dispersion_real
_atom_type_scat_dispersion_imag
_atom_type_scat_source
C C 0.0033 0.0016 'International Tables Vol C Tables 4.2.6.8 and 6.1.1.4'
H H 0.0000 0.0000 'International Tables Vol C Tables 4.2.6.8 and 6.1.1.4'
Ce Ce -0.2486 2.6331 'International Tables Vol C Tables 4.2.6.8 and 6.1.1.4'
Cl Cl 0.1484 0.1585 'International Tables Vol C Tables 4.2.6.8 and 6.1.1.4'
N N 0.0061 0.0033 'International Tables Vol C Tables 4.2.6.8 and 6.1.1.4'
O O 0.0106 0.0060 'International Tables Vol C Tables 4.2.6.8 and 6.1.1.4'
S S 0.1246 0.1234 'International Tables Vol C Tables 4.2.6.8 and 6.1.1.4'
V V 0.3005 0.5294 'International Tables Vol C Tables 4.2.6.8 and 6.1.1.4'

loop_
_geom_angle_atom_site_label_1
_geom_angle_atom_site_label_2
_geom_angle_atom_site_label_3
_geom_angle
_geom_angle_site_symmetry_1
_geom_angle_site_symmetry_3
O19 Ce1 O10 106.18(7) . 2_655
O19 Ce1 O15 113.10(7) . .
O10 Ce1 O15 117.70(7) 2_655 .
O19 Ce1 O16 79.74(8) . .
O10 Ce1 O16 147.53(7) 2_655 .
O15 Ce1 O16 87.06(7) . .
O19 Ce1 O13 77.94(7) . .
O10 Ce1 O13 77.04(7) 2_655 .
O15 Ce1 O13 155.47(7) . .
O16 Ce1 O13 73.04(7) . .
O19 Ce1 O18 146.34(7) . .
O10 Ce1 O18 81.66(7) 2_655 .
O15 Ce1 O18 90.09(7) . .
O16 Ce1 O18 77.39(8) . .
O13 Ce1 O18 71.97(7) . .
O19 Ce1 O6 138.99(6) . .
O10 Ce1 O6 59.57(7) 2_655 .
O15 Ce1 O6 58.90(7) . .
O16 Ce1 O6 134.31(7) . .
O13 Ce1 O6 127.39(6) . .
O18 Ce1 O6 73.53(7) . .
O19 Ce1 O17 57.39(7) . .
O10 Ce1 O17 140.48(6) 2_655 .
O15 Ce1 O17 56.46(7) . .
O16 Ce1 O17 69.95(7) . .
O13 Ce1 O17 125.52(7) . .
O18 Ce1 O17 133.24(7) . .
O6 Ce1 O17 107.07(6) . .
O19 Ce1 Cl1 71.19(5) . .
O10 Ce1 Cl1 73.29(5) 2_655 .
O15 Ce1 Cl1 76.08(5) . .
O16 Ce1 Cl1 136.63(5) . .
O13 Ce1 Cl1 128.33(5) . .
O18 Ce1 Cl1 140.79(6) . .
O6 Ce1 Cl1 67.87(5) . .
O17 Ce1 Cl1 67.41(5) . .
O7 V1 O6 107.26(11) . .
O7 V1 O15 105.96(11) . .
O6 V1 O15 91.25(10) . .
O7 V1 O2 105.26(10) . .
O6 V1 O2 94.36(9) . .
O15 V1 O2 144.97(9) . .
O7 V1 O2 108.28(10) . 2_655
O6 V1 O2 144.46(9) . 2_655
O15 V1 O2 79.58(9) . 2_655
O2 V1 O2 75.88(9) . 2_655
O8 V2 O11 104.10(12) . .
O8 V2 O20 107.24(11) . 2_655
O11 V2 O20 88.01(8) . 2_655
O8 V2 O19 103.54(11) . .
O11 V2 O19 151.82(11) . .
O20 V2 O19 89.03(10) 2_655 .
O8 V2 O12 109.19(10) . .
O11 V2 O12 87.85(7) . .
O20 V2 O12 143.25(10) 2_655 .
O19 V2 O12 77.98(9) . .
O9 V3 O17 106.76(11) . .
O9 V3 O19 108.46(11) . .
O17 V3 O19 93.16(10) . .
O9 V3 O1 106.52(11) . .
O17 V3 O1 94.27(9) . .
O19 V3 O1 140.29(9) . .
O9 V3 O12 103.85(10) . .
O17 V3 O12 149.39(10) . .
O19 V3 O12 77.31(9) . .
O1 V3 O12 76.62(8) . .
O4 V4 O5 102.64(11) . .
O4 V4 O6 109.92(11) . .
O5 V4 O6 90.31(9) . .
O4 V4 O10 101.67(10) . 2_655
O5 V4 O10 155.05(9) . 2_655
O6 V4 O10 86.66(9) . 2_655
O4 V4 O1 110.85(10) . 2_655
O5 V4 O1 88.43(9) . 2_655
O6 V4 O1 138.45(9) . 2_655
O10 V4 O1 77.72(9) 2_655 2_655
O4 V4 V5 110.49(8) . 2_655
O5 V4 V5 126.29(7) . 2_655
O6 V4 V5 115.01(7) . 2_655
O10 V4 V5 36.84(6) 2_655 2_655
O1 V4 V5 40.88(6) 2_655 2_655
O14 V5 O20 105.56(11) . .
O14 V5 O10 108.06(10) . .
O20 V5 O10 92.02(10) . .
O14 V5 O12 106.08(10) . .
O20 V5 O12 93.00(10) . .
O10 V5 O12 142.68(9) . .
O14 V5 O1 105.46(10) . .
O20 V5 O1 148.97(10) . .
O10 V5 O1 79.16(9) . .
O12 V5 O1 77.66(9) . .
O3 V6 O5 103.28(10) . 2_655
O3 V6 O17 112.84(11) . .
O5 V6 O17 89.60(9) 2_655 .
O3 V6 O2 110.31(10) . 2_655
O5 V6 O2 88.11(9) 2_655 2_655
O17 V6 O2 136.12(10) . 2_655
O3 V6 O15 102.16(10) . .
O5 V6 O15 153.92(9) 2_655 .
O17 V6 O15 85.80(10) . .
O2 V6 O15 77.73(9) 2_655 .
Ce1 Cl1 Ce1 177.38(4) . 2_655
O13 S1 C18 104.93(16) . .
O13 S1 C17 105.36(16) . .
C18 S1 C17 98.08(19) . .
O16 S2 C19 105.74(16) . .
O16 S2 C21 104.36(18) . .
C19 S2 C21 98.0(2) . .
O18 S3 C20 105.75(17) . .
O18 S3 C22 105.97(17) . .
C20 S3 C22 98.2(2) . .
O21 S4 C24 107.0(3) . .
O21 S4 C23 104.4(3) . .
C24 S4 C23 97.2(3) . .
O21 S5 C23 106.1(10) . .
O21 S5 C24 103.2(8) . .
C23 S5 C24 96.9(8) . .
V3 O1 V4 136.27(11) . 2_655
V3 O1 V5 102.78(9) . .
V4 O1 V5 98.94(9) 2_655 .
V1 O2 V6 138.61(11) . 2_655
V1 O2 V1 103.56(9) . 2_655
V6 O2 V1 99.26(9) 2_655 2_655
V4 O5 V6 132.94(12) . 2_655
V1 O6 V4 143.28(12) . .
V1 O6 Ce1 96.50(9) . .
V4 O6 Ce1 99.72(9) . .
V5 O10 V4 104.18(10) . 2_655
V5 O10 Ce1 118.64(10) . 2_655
V4 O10 Ce1 112.42(9) 2_655 2_655
V2 O11 V2 130.55(17) 2_655 .
V5 O12 V2 137.03(11) . .
V5 O12 V3 101.60(9) . .
V2 O12 V3 98.98(9) . .
S1 O13 Ce1 124.91(12) . .
V1 O15 V6 103.39(10) . .
V1 O15 Ce1 109.17(10) . .
V6 O15 Ce1 116.68(10) . .
S2 O16 Ce1 128.68(13) . .
V3 O17 V6 144.32(13) . .
V3 O17 Ce1 93.63(9) . .
V6 O17 Ce1 97.78(9) . .
S3 O18 Ce1 145.50(13) . .
V3 O19 V2 105.71(10) . .
V3 O19 Ce1 113.29(10) . .
V2 O19 Ce1 121.91(10) . .
V5 O20 V2 142.96(13) . 2_655
C1 N1 C3 106.8(2) . .
C1 N1 C6 111.1(3) . .
C3 N1 C6 110.9(3) . .
C1 N1 C13 110.8(3) . .
C3 N1 C13 110.6(3) . .
C6 N1 C13 106.7(2) . .
C4 C1 N1 116.0(3) . .
C11 C2 C8 111.8(3) . .
C11 C3 N1 115.4(3) . .
C1 C4 C7 109.5(3) . .
C14 C5 C9 112.4(3) . .
C9 C6 N1 115.0(3) . .
C12 C7 C4 112.5(3) . .
C6 C9 C5 109.6(3) . .
C16 C10 C13 111.7(3) . .
C3 C11 C2 110.3(3) . .
C10 C13 N1 115.4(3) . .
C10 C16 C15 114.0(4) . .

loop_
_geom_bond_atom_site_label_1
_geom_bond_atom_site_label_2
_geom_bond_distance
_geom_bond_site_symmetry_2
Ce1 O19 2.395(2) .
Ce1 O10 2.419(2) 2_655
Ce1 O15 2.425(2) .
Ce1 O16 2.476(2) .
Ce1 O13 2.488(2) .
Ce1 O18 2.497(2) .
Ce1 O6 2.804(2) .
Ce1 O17 2.986(2) .
Ce1 Cl1 3.1596(7) .
V1 O7 1.608(2) .
V1 O6 1.787(2) .
V1 O15 1.838(2) .
V1 O2 1.929(2) .
V1 O2 1.971(2) 2_655
V2 O8 1.601(2) .
V2 O11 1.8121(13) .
V2 O20 1.841(2) 2_655
V2 O19 1.910(2) .
V2 O12 1.938(2) .
V3 O9 1.602(2) .
V3 O17 1.769(2) .
V3 O19 1.858(2) .
V3 O1 1.915(2) .
V3 O12 2.013(2) .
V4 O4 1.604(2) .
V4 O5 1.808(2) .
V4 O6 1.878(2) .
V4 O10 1.934(2) 2_655
V4 O1 1.947(2) 2_655
V4 V5 2.9816(9) 2_655
V5 O14 1.606(2) .
V5 O20 1.776(2) .
V5 O10 1.844(2) .
V5 O12 1.909(2) .
V5 O1 1.975(2) .
V6 O3 1.607(2) .
V6 O5 1.815(2) 2_655
V6 O17 1.875(2) .
V6 O2 1.935(2) 2_655
V6 O15 1.953(2) .
Cl1 Ce1 3.1596(7) 2_655
S1 O13 1.516(2) .
S1 C18 1.777(4) .
S1 C17 1.786(3) .
S2 O16 1.523(2) .
S2 C19 1.790(4) .
S2 C21 1.790(4) .
S3 O18 1.515(2) .
S3 C20 1.774(4) .
S3 C22 1.781(4) .
S4 O21 1.444(3) .
S4 C24 1.697(6) .
S4 C23 1.773(5) .
S5 O21 1.463(11) .
S5 C23 1.723(16) .
S5 C24 1.758(13) .
O1 V4 1.947(2) 2_655
O2 V6 1.935(2) 2_655
O2 V1 1.971(2) 2_655
O5 V6 1.815(2) 2_655
O10 V4 1.934(2) 2_655
O10 Ce1 2.419(2) 2_655
O11 V2 1.8120(13) 2_655
O20 V2 1.841(2) 2_655
N1 C1 1.521(4) .
N1 C3 1.522(4) .
N1 C6 1.526(4) .
N1 C13 1.530(4) .
C1 C4 1.520(4) .
C2 C11 1.524(5) .
C2 C8 1.525(5) .
C3 C11 1.517(5) .
C4 C7 1.530(5) .
C5 C14 1.522(5) .
C5 C9 1.524(5) .
C6 C9 1.522(5) .
C7 C12 1.528(5) .
C10 C16 1.502(5) .
C10 C13 1.526(5) .
C15 C16 1.515(5) .
